data_2212389
loop_
_publ_author_name
'Mehmet Akkurt'
'Selvi Karaca'
'Hasan K\"u\,c\"ukbay'
'Orhan B\"uy\"ukg\"ung\"or'

_publ_section_title
;
 1,1'-Butane-1,4-diylbis(1<i>H</i>-benzimidazole)
;
_journal_coeditor_code TK2126
_journal_issue 2
_journal_name_full 'Acta Crystallographica Section E'
_journal_page_first o1065
_journal_page_last o1066
_journal_paper_doi 10.1107/S1600536807003911
_journal_volume 63
_journal_year 2007
_chemical_formula_iupac 'C18 H18 N4'
_chemical_formula_moiety 'C18 H18 N4'
_chemical_formula_sum 'C18 H18 N4'
_chemical_formula_weight 290.36
_chemical_name_systematic
;
1,1'-Butane-1,4-diylbis(1H-benzimidazole)
;
_space_group_IT_number 14
_symmetry_cell_setting monoclinic
_symmetry_space_group_name_Hall '-P 2ybc'
_symmetry_space_group_name_H-M 'P 1 21/c 1'
_atom_sites_solution_hydrogens geom
_atom_sites_solution_primary direct
_atom_sites_solution_secondary difmap
_cell_angle_alpha 90
_cell_angle_beta 99.042(6)
_cell_angle_gamma 90
_cell_formula_units_Z 2
_cell_length_a 5.6495(4)
_cell_length_b 10.6323(7)
_cell_length_c 12.7814(9)
_cell_measurement_reflns_used 11055
_cell_measurement_temperature 296
_cell_measurement_theta_max 28.0
_cell_measurement_theta_min 2.5
_cell_volume 758.20(9)
_computing_cell_refinement X-AREA
_computing_data_collection 'X-AREA (Stoe & Cie, 2002)'
_computing_data_reduction 'X-RED32 (Stoe & Cie, 2002)'
_computing_molecular_graphics 'ORTEP-3 for Windows (Farrugia, 1997)'
_computing_publication_material 'WinGX (Farrugia, 1999)'
_computing_structure_refinement 'SHELXL97 (Sheldrick, 1997)'
_computing_structure_solution 'SIR97 (Altomare <i>et al.</i>,  1999)'
_diffrn_ambient_temperature 296
_diffrn_detector_area_resol_mean 6.67
_diffrn_measured_fraction_theta_full 0.986
_diffrn_measured_fraction_theta_max 0.986
_diffrn_measurement_device '2-circle goniometer'
_diffrn_measurement_device_type 'Stoe IPDS-2'
_diffrn_measurement_method \w
_diffrn_radiation_monochromator 'plane graphite'
_diffrn_radiation_type 'Mo K\a'
_diffrn_radiation_wavelength 0.71073
_diffrn_reflns_av_R_equivalents 0.062
_diffrn_reflns_av_sigmaI/netI 0.028
_diffrn_reflns_limit_h_max 6
_diffrn_reflns_limit_h_min -7
_diffrn_reflns_limit_k_max 13
_diffrn_reflns_limit_k_min -13
_diffrn_reflns_limit_l_max 16
_diffrn_reflns_limit_l_min -16
_diffrn_reflns_number 11438
_diffrn_reflns_reduction_process
;
;
_diffrn_reflns_theta_full 27.9
_diffrn_reflns_theta_max 27.9
_diffrn_reflns_theta_min 2.5
_diffrn_standards_decay_% 0
_diffrn_standards_number 0
_exptl_absorpt_coefficient_mu 0.078
_exptl_absorpt_correction_type none
_exptl_crystal_colour colourless
_exptl_crystal_density_diffrn 1.272
_exptl_crystal_density_method 'Not Measured'
_exptl_crystal_description prism
_exptl_crystal_F_000 308
_exptl_crystal_size_max 0.43
_exptl_crystal_size_mid 0.35
_exptl_crystal_size_min 0.27
_refine_diff_density_max 0.13
_refine_diff_density_min -0.11
_refine_ls_extinction_coef 0.086(8)
_refine_ls_extinction_expression fc^*^=kfc[1+0.001xfc^2^\l^3^/sin(2\q)]^-1/4^
_refine_ls_extinction_method SHELXL97
_refine_ls_goodness_of_fit_ref 1.04
_refine_ls_hydrogen_treatment constr
_refine_ls_matrix_type full
_refine_ls_number_parameters 101
_refine_ls_number_reflns 1795
_refine_ls_number_restraints 0
_refine_ls_restrained_S_all 1.04
_refine_ls_R_factor_all 0.043
_refine_ls_R_factor_gt 0.031
_refine_ls_shift/su_max 0.000
_refine_ls_shift/su_mean 0.000
_refine_ls_structure_factor_coef Fsqd
_refine_ls_weighting_details 'calc w=1/[\s^2^(Fo^2^)+(0.0449P)^2^+0.023P] where P=(Fo^2^+2Fc^2^)/3'
_refine_ls_weighting_scheme calc
_refine_ls_wR_factor_gt 0.081
_refine_ls_wR_factor_ref 0.085
_reflns_number_gt 1354
_reflns_number_total 1795
_reflns_threshold_expression I>2\s(I)
_cod_data_source_file tk2126.cif
_cod_data_source_block I
_cod_original_sg_symbol_H-M 'P 21/c'
_cod_database_code 2212389
_cod_database_fobs_code 2212389

loop_
_symmetry_equiv_pos_site_id
_symmetry_equiv_pos_as_xyz
1 x,y,z
2 -x,1/2+y,1/2-z
3 -x,-y,-z
4 x,1/2-y,1/2+z

loop_
_atom_site_aniso_label
_atom_site_aniso_U_11
_atom_site_aniso_U_22
_atom_site_aniso_U_33
_atom_site_aniso_U_12
_atom_site_aniso_U_13
_atom_site_aniso_U_23
N1 0.0630(5) 0.0523(4) 0.0463(4) -0.0016(4) 0.0151(3) -0.0082(3)
N2 0.0781(7) 0.0670(5) 0.0439(4) 0.0001(4) 0.0124(4) -0.0035(4)
C1 0.0689(7) 0.0593(6) 0.0520(5) 0.0017(5) 0.0079(5) -0.0029(4)
C2 0.0657(6) 0.0521(5) 0.0443(4) -0.0066(4) 0.0155(4) -0.0079(4)
C3 0.0744(7) 0.0657(6) 0.0559(5) -0.0027(5) 0.0260(5) -0.0112(5)
C4 0.0701(7) 0.0626(6) 0.0771(7) 0.0061(5) 0.0240(6) -0.0058(5)
C5 0.0732(7) 0.0596(6) 0.0656(6) 0.0028(5) 0.0126(5) 0.0047(5)
C6 0.0724(7) 0.0567(5) 0.0459(5) -0.0053(5) 0.0144(4) -0.0025(4)
C7 0.0590(6) 0.0446(4) 0.0453(4) -0.0059(4) 0.0149(4) -0.0076(3)
C8 0.0633(6) 0.0573(5) 0.0552(5) -0.0036(4) 0.0231(5) -0.0097(4)
C9 0.0616(6) 0.0506(5) 0.0493(5) 0.0002(4) 0.0194(4) -0.0044(4)

loop_
_atom_site_type_symbol
_atom_site_label
_atom_site_fract_x
_atom_site_fract_y
_atom_site_fract_z
_atom_site_U_iso_or_equiv
_atom_site_thermal_displace_type
_atom_site_calc_flag
_atom_site_refinement_flags
_atom_site_occupancy
N N1 0.48136(15) 0.17964(7) 0.69126(6) 0.0532(3) Uani . . 1.000
N N2 0.39719(18) 0.19249(9) 0.85641(6) 0.0627(3) Uani . . 1.000
C C1 0.5364(2) 0.14428(10) 0.79418(8) 0.0602(3) Uani . . 1.000
C C2 0.23568(19) 0.26504(9) 0.78921(7) 0.0533(3) Uani . . 1.000
C C3 0.0445(2) 0.33833(10) 0.81037(8) 0.0636(3) Uani . . 1.000
C C4 -0.0839(2) 0.40365(10) 0.72842(10) 0.0686(4) Uani . . 1.000
C C5 -0.0281(2) 0.39835(10) 0.62576(9) 0.0660(4) Uani . . 1.000
C C6 0.1589(2) 0.32610(9) 0.60215(8) 0.0578(3) Uani . . 1.000
C C7 0.28726(18) 0.25912(8) 0.68555(7) 0.0489(3) Uani . . 1.000
C C8 0.5877(2) 0.13255(9) 0.60193(8) 0.0571(3) Uani . . 1.000
C C9 0.44837(18) 0.02256(9) 0.54801(7) 0.0527(3) Uani . . 1.000
H H1 0.66270 0.09030 0.81850 0.0720 Uiso calc R 1.000
H H3 0.00540 0.34270 0.87830 0.0760 Uiso calc R 1.000
H H4 -0.21210 0.45300 0.74130 0.0820 Uiso calc R 1.000
H H5 -0.11920 0.44460 0.57220 0.0790 Uiso calc R 1.000
H H6 0.19710 0.32240 0.53400 0.0690 Uiso calc R 1.000
H H8A 0.75140 0.10650 0.62690 0.0690 Uiso calc R 1.000
H H8B 0.59200 0.19980 0.55100 0.0690 Uiso calc R 1.000
H H9A 0.28280 0.04750 0.52620 0.0630 Uiso calc R 1.000
H H9B 0.45060 -0.04610 0.59810 0.0630 Uiso calc R 1.000

loop_
_atom_type_symbol
_atom_type_description
_atom_type_scat_dispersion_real
_atom_type_scat_dispersion_imag
_atom_type_scat_source
N N 0.0061 0.0033 'International Tables Vol C Tables 4.2.6.8 and 6.1.1.4'
H H 0.0000 0.0000 'International Tables Vol C Tables 4.2.6.8 and 6.1.1.4'
C C 0.0033 0.0016 'International Tables Vol C Tables 4.2.6.8 and 6.1.1.4'

loop_
_geom_angle_atom_site_label_1
_geom_angle_atom_site_label_2
_geom_angle_atom_site_label_3
_geom_angle_site_symmetry_1
_geom_angle_site_symmetry_3
_geom_angle
_geom_angle_publ_flag
C1 N1 C7 . . 106.30(8) yes
C1 N1 C8 . . 127.13(9) yes
C7 N1 C8 . . 126.24(8) yes
C1 N2 C2 . . 103.98(8) yes
N1 C1 N2 . . 114.40(9) yes
N2 C2 C3 . . 130.29(9) yes
N2 C2 C7 . . 110.27(9) yes
C3 C2 C7 . . 119.44(9) no
C2 C3 C4 . . 118.04(10) no
C3 C4 C5 . . 121.88(10) no
C4 C5 C6 . . 121.46(10) no
C5 C6 C7 . . 116.36(10) no
N1 C7 C2 . . 105.04(8) yes
N1 C7 C6 . . 132.15(9) yes
C2 C7 C6 . . 122.80(9) no
N1 C8 C9 . . 111.88(9) yes
C8 C9 C9 . 3_656 111.96(8) no
N1 C1 H1 . . 123.00 no
N2 C1 H1 . . 123.00 no
C2 C3 H3 . . 121.00 no
C4 C3 H3 . . 121.00 no
C3 C4 H4 . . 119.00 no
C5 C4 H4 . . 119.00 no
C4 C5 H5 . . 119.00 no
C6 C5 H5 . . 119.00 no
C5 C6 H6 . . 122.00 no
C7 C6 H6 . . 122.00 no
N1 C8 H8A . . 109.00 no
N1 C8 H8B . . 109.00 no
C9 C8 H8A . . 109.00 no
C9 C8 H8B . . 109.00 no
H8A C8 H8B . . 108.00 no
C8 C9 H9A . . 109.00 no
C8 C9 H9B . . 109.00 no
H9A C9 H9B . . 108.00 no
C9 C9 H9A 3_656 . 109.00 no
C9 C9 H9B 3_656 . 109.00 no

loop_
_geom_bond_atom_site_label_1
_geom_bond_atom_site_label_2
_geom_bond_site_symmetry_2
_geom_bond_distance
_geom_bond_publ_flag
N1 C1 . 1.3564(13) yes
N1 C7 . 1.3772(13) yes
N1 C8 . 1.4597(13) yes
N2 C1 . 1.3079(14) yes
N2 C2 . 1.3853(13) yes
C2 C3 . 1.3924(15) no
C2 C7 . 1.4020(13) no
C3 C4 . 1.3663(16) no
C4 C5 . 1.3980(17) no
C5 C6 . 1.3775(16) no
C6 C7 . 1.3879(14) no
C8 C9 . 1.5138(14) no
C9 C9 3_656 1.5171(13) no
C1 H1 . 0.9300 no
C3 H3 . 0.9300 no
C4 H4 . 0.9300 no
C5 H5 . 0.9300 no
C6 H6 . 0.9300 no
C8 H8A . 0.9700 no
C8 H8B . 0.9700 no
C9 H9A . 0.9700 no
C9 H9B . 0.9700 no

loop_
_geom_contact_atom_site_label_1
_geom_contact_atom_site_label_2
_geom_contact_distance
_geom_contact_site_symmetry_2
_geom_contact_publ_flag
N1 C4 3.4006(14) 1_655 no
N2 H9B 2.9400 2_656 no
N2 H6 2.6900 4_555 no
N2 H8B 2.8000 4_555 no
C1 C3 3.5147(16) 1_655 no
C1 C4 3.5961(16) 2_546 no
C3 C1 3.5147(16) 1_455 no
C4 N1 3.4006(14) 1_455 no
C4 C1 3.5961(16) 2_556 no
C5 C8 3.5472(15) 1_455 no
C8 C5 3.5472(15) 1_655 no
C1 H4 2.7300 2_546 no
C2 H9B 2.9100 2_656 no
C5 H8B 3.0500 1_455 no
C5 H1 2.9100 2_656 no
C6 H8B 2.9500 . no
C7 H9A 3.0300 . no
C8 H6 3.0200 . no
H1 H8A 2.5800 . no
H1 C5 2.9100 2_646 no
H3 H9A 2.5400 4_555 no
H4 C1 2.7300 2_556 no
H6 C8 3.0200 . no
H6 H8B 2.5600 . no
H6 N2 2.6900 4_554 no
H8A H1 2.5800 . no
H8A H9A 2.5400 3_656 no
H8B C5 3.0500 1_655 no
H8B C6 2.9500 . no
H8B H6 2.5600 . no
H8B H9B 2.4900 3_656 no
H8B N2 2.8000 4_554 no
H9A C7 3.0300 . no
H9A H8A 2.5400 3_656 no
H9A H3 2.5400 4_554 no
H9B N2 2.9400 2_646 no
H9B C2 2.9100 2_646 no
H9B H8B 2.4900 3_656 no

loop_
_geom_torsion_atom_site_label_1
_geom_torsion_atom_site_label_2
_geom_torsion_atom_site_label_3
_geom_torsion_atom_site_label_4
_geom_torsion_site_symmetry_3
_geom_torsion_site_symmetry_4
_geom_torsion
_geom_torsion_publ_flag
C7 N1 C1 N2 . . 0.16(12) no
C8 N1 C1 N2 . . -173.59(9) no
C8 N1 C7 C2 . . 173.15(9) no
C1 N1 C7 C6 . . 177.99(11) no
C8 N1 C7 C6 . . -8.19(16) no
C1 N1 C8 C9 . . 92.02(12) no
C7 N1 C8 C9 . . -80.54(11) no
C1 N1 C7 C2 . . -0.66(10) no
C2 N2 C1 N1 . . 0.43(12) no
C1 N2 C2 C3 . . 179.74(11) no
C1 N2 C2 C7 . . -0.85(12) no
N2 C2 C7 N1 . . 0.96(11) no
N2 C2 C7 C6 . . -177.86(9) no
N2 C2 C3 C4 . . 178.38(11) no
C7 C2 C3 C4 . . -0.99(15) no
C3 C2 C7 N1 . . -179.56(9) no
C3 C2 C7 C6 . . 1.63(15) no
C2 C3 C4 C5 . . 0.03(17) no
C3 C4 C5 C6 . . 0.40(17) no
C4 C5 C6 C7 . . 0.17(16) no
C5 C6 C7 C2 . . -1.18(15) no
C5 C6 C7 N1 . . -179.64(10) no
N1 C8 C9 C9 . 3_656 177.28(8) no
C8 C9 C9 C8 3_656 3_656 179.98(10) no
